data_2202544
loop_
_publ_author_name
' Tetsuzo Ito '

_publ_section_title
;
 Tris(<i>O</i>-methyl dithiocarbonato)cobalt(III)
;
_journal_issue 10
_journal_name_full 'Acta Crystallographica Section E'
_journal_page_first m892
_journal_page_last m893
_journal_paper_doi 10.1107/S1600536803019937
_journal_volume 59
_journal_year 2003
_chemical_formula_iupac '[Co (C2 H3 O S2 )3 ] '
_chemical_formula_moiety 'C6 H9 Co O3 S6 '
_chemical_formula_sum 'C6 H9 Co O3 S6'
_chemical_formula_weight 380.48
_space_group_IT_number 14
_symmetry_cell_setting monoclinic
_symmetry_space_group_name_Hall '-P 2yn'
_symmetry_space_group_name_H-M 'P 1 21/n 1'
_cell_angle_alpha 90
_cell_angle_beta 106.235(7)
_cell_angle_gamma 90
_cell_formula_units_Z 4
_cell_length_a 9.5520(10)
_cell_length_b 13.4610(10)
_cell_length_c 11.3570(10)
_cell_measurement_reflns_used 25
_cell_measurement_temperature 296.1
_cell_measurement_theta_max 16.5
_cell_measurement_theta_min 16.2
_cell_volume 1402.0(2)
_computing_cell_refinement 'MSC/AFC Diffractometer Control Software'
_computing_data_collection
;
 MSC/AFC Diffractometer Control Software
   (Molecular Structure Corporation, 1988)
;
_computing_data_reduction
;
 CrystalStructure (Molecular Structure Corporation
  and Rigaku Corporation, 2002)
;
_computing_molecular_graphics 'ORTEPIII (Burnett & Johnson, 1996)'
_computing_publication_material CrystalStructure
_computing_structure_refinement CrystalStructure
_computing_structure_solution 'SIR92 (Altomare et al., 1994)'
_diffrn_measured_fraction_theta_full 0.9982
_diffrn_measured_fraction_theta_max 0.9982
_diffrn_measurement_device_type 'Rigaku AFC-5S'
_diffrn_measurement_method \w-2\q
_diffrn_radiation_type 'Mo K\a'
_diffrn_radiation_wavelength 0.7107
_diffrn_reflns_av_R_equivalents 0.013
_diffrn_reflns_limit_h_max 12
_diffrn_reflns_limit_h_min 0
_diffrn_reflns_limit_k_max 17
_diffrn_reflns_limit_k_min 0
_diffrn_reflns_limit_l_max 14
_diffrn_reflns_limit_l_min -14
_diffrn_reflns_number 3550
_diffrn_reflns_theta_full 27.51
_diffrn_reflns_theta_max 27.51
_diffrn_standards_decay_% 0.55
_diffrn_standards_interval_count 150
_diffrn_standards_number 3
_exptl_absorpt_coefficient_mu 2.104
_exptl_absorpt_correction_T_max 0.591
_exptl_absorpt_correction_T_min 0.379
_exptl_absorpt_correction_type psi-scan
_exptl_absorpt_process_details '(North, Phillips & Mathews, 1968)'
_exptl_crystal_colour black
_exptl_crystal_density_diffrn 1.803
_exptl_crystal_density_method 'not measured'
_exptl_crystal_description plate
_exptl_crystal_F_000 768.00
_exptl_crystal_size_max 0.60
_exptl_crystal_size_mid 0.40
_exptl_crystal_size_min 0.25
_refine_diff_density_max 0.41
_refine_diff_density_min -0.58
_refine_ls_extinction_coef 125.9(9)
_refine_ls_extinction_method 'Larson (1970) Crystallographic Computing eq. 22'
_refine_ls_goodness_of_fit_ref 1.660
_refine_ls_hydrogen_treatment constr
_refine_ls_number_parameters 146
_refine_ls_number_reflns 2629
_refine_ls_R_factor_gt 0.0290
_refine_ls_shift/su_max 0.0000
_refine_ls_structure_factor_coef F
_refine_ls_weighting_details 'w = 1/\s^2^(Fo)'
_refine_ls_weighting_scheme sigma
_refine_ls_wR_factor_ref 0.0360
_reflns_number_gt 2629
_reflns_number_total 3224
_reflns_threshold_expression I>3\s(I)
_cod_data_source_file cm6056.cif
_cod_data_source_block I
_cod_original_cell_volume 1402.1(2)
_cod_original_sg_symbol_H-M 'P 21/n'
_cod_original_formula_sum 'C6 H9 Co O3 S6 '
_cod_database_code 2202544
_cod_database_fobs_code 2202544

loop_
_symmetry_equiv_pos_as_xyz
x,y,z
-x,-y,-z
-x+1/2,y+1/2,-z+1/2
x+1/2,-y+1/2,z+1/2

loop_
_atom_site_label
_atom_site_fract_x
_atom_site_fract_y
_atom_site_fract_z
_atom_site_U_iso_or_equiv
_atom_site_adp_type
_atom_site_calc_flag
_atom_site_refinement_flags
_atom_site_occupancy
_atom_site_disorder_assembly
_atom_site_disorder_group
_atom_site_type_symbol
Co 0.67478(3) 0.49026(2) 0.26579(3) 0.03645(9) Uani d . 1.00 . . Co
S1 0.89373(7) 0.56955(5) 0.31278(6) 0.0462(2) Uani d . 1.00 . . S
S2 0.79324(7) 0.41501(5) 0.14264(6) 0.0487(2) Uani d . 1.00 . . S
S3 0.74817(7) 0.38056(6) 0.42185(6) 0.0505(2) Uani d . 1.00 . . S
S4 0.48902(7) 0.37859(6) 0.22818(7) 0.0506(2) Uani d . 1.00 . . S
S5 0.57298(7) 0.59847(6) 0.37182(6) 0.0471(2) Uani d . 1.00 . . S
S6 0.55566(7) 0.59945(5) 0.12015(6) 0.0451(2) Uani d . 1.00 . . S
O1 1.0531(2) 0.48880(10) 0.1760(2) 0.0579(6) Uani d . 1.00 . . O
O2 0.5380(2) 0.24410(10) 0.3997(2) 0.0597(6) Uani d . 1.00 . . O
O3 0.4248(2) 0.73500(10) 0.2272(2) 0.0555(6) Uani d . 1.00 . . O
C1 0.9309(3) 0.4929(2) 0.2085(2) 0.0442(7) Uani d . 1.00 . . C
C2 0.5885(3) 0.3232(2) 0.3582(2) 0.0458(7) Uani d . 1.00 . . C
C3 0.5076(3) 0.6557(2) 0.2354(2) 0.0423(7) Uani d . 1.00 . . C
C4 1.1718(3) 0.5542(3) 0.2356(3) 0.0730(10) Uani d . 1.00 . . C
C5 0.6331(4) 0.1964(3) 0.5081(3) 0.0760(10) Uani d . 1.00 . . C
C6 0.3685(3) 0.7821(2) 0.1089(3) 0.0680(10) Uani d . 1.00 . . C
H1 1.2002 0.5407 0.3211 0.090 Uiso c . 1.00 . . H
H2 1.2525 0.5440 0.2036 0.090 Uiso c . 1.00 . . H
H3 1.1400 0.6212 0.2222 0.090 Uiso c . 1.00 . . H
H4 0.5866 0.1397 0.5300 0.098 Uiso c . 1.00 . . H
H5 0.7210 0.1767 0.4912 0.098 Uiso c . 1.00 . . H
H6 0.6547 0.2426 0.5740 0.098 Uiso c . 1.00 . . H
H7 0.3106 0.8380 0.1159 0.077 Uiso c . 1.00 . . H
H8 0.4479 0.8031 0.0799 0.077 Uiso c . 1.00 . . H
H9 0.3107 0.7358 0.0529 0.077 Uiso c . 1.00 . . H

loop_
_atom_site_aniso_label
_atom_site_aniso_U_11
_atom_site_aniso_U_22
_atom_site_aniso_U_33
_atom_site_aniso_U_12
_atom_site_aniso_U_13
_atom_site_aniso_U_23
Co 0.0272(2) 0.0454(2) 0.0364(2) -0.00270(10) 0.00830(10) -0.00440(10)
S1 0.0338(3) 0.0553(4) 0.0508(4) -0.0086(3) 0.0139(3) -0.0163(3)
S2 0.0373(3) 0.0557(4) 0.0534(4) -0.0049(3) 0.0132(3) -0.0197(3)
S3 0.0382(3) 0.0637(5) 0.0463(4) 0.0018(3) 0.0063(3) 0.0058(3)
S4 0.0336(3) 0.0578(4) 0.0557(4) -0.0088(3) 0.0047(3) 0.0004(3)
S5 0.0403(3) 0.0631(4) 0.0390(3) 0.0037(3) 0.0131(3) -0.0069(3)
S6 0.0434(3) 0.0545(4) 0.0382(3) 0.0020(3) 0.0127(3) -0.0008(3)
O1 0.0362(9) 0.0710(10) 0.0730(10) -0.0049(9) 0.0259(9) -0.0200(10)
O2 0.0660(10) 0.0550(10) 0.0670(10) -0.0070(10) 0.0320(10) 0.0070(10)
O3 0.0470(10) 0.0560(10) 0.0600(10) 0.0110(10) 0.0080(10) -0.0080(10)
C1 0.0320(10) 0.0510(10) 0.0500(10) -0.0010(10) 0.0120(10) -0.0060(10)
C2 0.0410(10) 0.049(2) 0.051(2) 0.0000(10) 0.0200(10) -0.0010(10)
C3 0.0310(10) 0.0480(10) 0.0470(10) -0.0030(10) 0.0090(10) -0.0080(10)
C4 0.0340(10) 0.086(2) 0.104(3) -0.011(2) 0.028(2) -0.017(2)
C5 0.114(3) 0.065(2) 0.065(2) 0.012(2) 0.051(2) 0.016(2)
C6 0.065(2) 0.057(2) 0.070(2) 0.008(2) -0.002(2) -0.001(2)

loop_
_atom_type_symbol
_atom_type_description
_atom_type_scat_dispersion_real
_atom_type_scat_dispersion_imag
_atom_type_scat_source
Co Co 0.339 1.112
;
International Tables for Crystallography
(1992, Vol. C, Tables 4.2.6.8 and 6.1.1.4)
;
S S 0.148 0.159
;
International Tables for Crystallography
(1992, Vol. C, Tables 4.2.6.8 and 6.1.1.4)
;
O O 0.017 0.010
;
International Tables for Crystallography
(1992, Vol. C, Tables 4.2.6.8 and 6.1.1.4)
;
C C 0.006 0.003
;
International Tables for Crystallography
(1992, Vol. C, Tables 4.2.6.8 and 6.1.1.4)
;
H H 0.000 0.000
;
International Tables for Crystallography
(1992, Vol. C, Table 6.1.1.4)
;

loop_
_geom_angle_atom_site_label_1
_geom_angle_atom_site_label_2
_geom_angle_atom_site_label_3
_geom_angle
_geom_angle_publ_flag
S1 Co S2 76.69(3) yes
S1 Co S3 93.40(3) yes
S1 Co S4 166.57(3) yes
S1 Co S5 94.38(3) yes
S1 Co S6 96.20(3) yes
S2 Co S3 95.33(3) yes
S2 Co S4 94.97(3) yes
S2 Co S5 166.68(3) yes
S2 Co S6 94.29(3) yes
S3 Co S4 76.71(3) yes
S3 Co S5 95.05(3) yes
S3 Co S6 167.74(3) yes
S4 Co S5 95.52(3) yes
S4 Co S6 94.90(3) yes
S5 Co S6 76.66(3) yes
Co S1 C1 84.70(10) no
Co S2 C1 84.90(10) no
Co S3 C2 85.30(10) no
Co S4 C2 84.80(10) no
Co S5 C3 84.80(10) no
Co S6 C3 85.10(10) no
C1 O1 C4 118.8(2) no
C2 O2 C5 117.2(2) no
C3 O3 C6 118.8(2) no
S1 C1 S2 113.7(2) no
S1 C1 O1 126.9(2) no
S2 C1 O1 119.4(2) no
S3 C2 S4 113.2(2) no
S3 C2 O2 126.8(2) no
S4 C2 O2 120.0(2) no
S5 C3 S6 113.4(2) no
S5 C3 O3 119.7(2) no
S6 C3 O3 126.8(2) no
O1 C4 H1 108.9 no
O1 C4 H2 110.2 no
H1 C4 H2 109.5 no
O1 C4 H3 109.3 no
H1 C4 H3 109.5 no
H2 C4 H3 109.5 no
O2 C5 H4 110.3 no
O2 C5 H5 109.2 no
H4 C5 H5 109.5 no
O2 C5 H6 108.8 no
H4 C5 H6 109.5 no
H5 C5 H6 109.5 no
O3 C6 H7 110.1 no
O3 C6 H8 109.1 no
H7 C6 H8 109.5 no
O3 C6 H9 109.2 no
H7 C6 H9 109.5 no
H8 C6 H9 109.5 no

loop_
_geom_bond_atom_site_label_1
_geom_bond_atom_site_label_2
_geom_bond_site_symmetry_1
_geom_bond_site_symmetry_2
_geom_bond_distance
_geom_bond_publ_flag
Co S1 . . 2.2746(7) yes
Co S2 . . 2.2688(7) yes
Co S3 . . 2.2623(8) yes
Co S4 . . 2.2731(7) yes
Co S5 . . 2.2742(7) yes
Co S6 . . 2.2668(7) yes
S1 C1 . . 1.682(3) yes
S2 C1 . . 1.684(3) yes
S3 C2 . . 1.682(3) yes
S4 C2 . . 1.690(3) yes
S5 C3 . . 1.686(3) yes
S6 C3 . . 1.683(3) yes
O1 C1 . . 1.321(3) yes
O1 C4 . . 1.446(3) yes
O2 C2 . . 1.310(3) yes
O2 C5 . . 1.459(4) yes
O3 C3 . . 1.317(3) yes
O3 C6 . . 1.446(3) yes
C4 H1 . . 0.950 no
C4 H2 . . 0.950 no
C4 H3 . . 0.950 no
C5 H4 . . 0.950 no
C5 H5 . . 0.950 no
C5 H6 . . 0.950 no
C6 H7 . . 0.950 no
C6 H8 . . 0.950 no
C6 H9 . . 0.950 no

loop_
_geom_contact_atom_site_label_1
_geom_contact_atom_site_label_2
_geom_contact_distance
_geom_contact_site_symmetry_2
_geom_contact_publ_flag
S1 O2 3.557(2) 3_655 no
O1 O2 3.591(3) 3_655 no
O1 O3 3.577(3) 3_645 no
O1 C5 3.353(4) 4_554 no
O2 C4 3.345(4) 3_645 no
O3 C4 3.449(4) 1_455 no
O3 C5 3.335(4) 2_666 no
C3 C4 3.487(4) 1_455 no
